data_7118554
loop_
_publ_author_name
'Alexandropoulos, Dimitris I.'
'Cunha-Silva, Lu\'is'
'Lorusso, Giulia'
'Evangelisti, Marco'
'Tang, Jinkui'
'Stamatatos, Theocharis C.'

_publ_section_title
;
 Dodecanuclear 3d/4f-metal clusters with a 'Star of David' topology:
 single-molecule magnetism and magnetocaloric properties.
;
_journal_issue 8
_journal_name_full 'Chemical communications (Cambridge, England)'
_journal_page_first 1693
_journal_page_last 1696
_journal_paper_doi 10.1039/c5cc09385f
_journal_volume 52
_journal_year 2016
_chemical_formula_moiety 'C144 H112 Gd6 N18 Ni6 O44'
_chemical_formula_sum 'C144 H112 Gd6 N18 Ni6 O44'
_chemical_formula_weight 4094.27
_space_group_crystal_system orthorhombic
_space_group_IT_number 64
_space_group_name_Hall '-C 2ac 2'
_space_group_name_H-M_alt 'C m c e'
_atom_sites_solution_hydrogens geom
_audit_creation_date '23 November 2015'
_audit_creation_method 'SHELXL-2014/7 and enCIFer'
_audit_update_record
;
2015-11-23 deposited with the CCDC.
2015-11-25 downloaded from the CCDC.
;
_cell_angle_alpha 90
_cell_angle_beta 90
_cell_angle_gamma 90
_cell_formula_units_Z 4
_cell_length_a 35.3299(16)
_cell_length_b 22.8072(10)
_cell_length_c 22.7035(10)
_cell_measurement_reflns_used 9995
_cell_measurement_temperature 120(2)
_cell_measurement_theta_max 25.97
_cell_measurement_theta_min 2.31
_cell_volume 18293.9(14)
_computing_structure_refinement 'SHELXL-2014/7 (Sheldrick, 2014)'
_diffrn_ambient_temperature 120(2)
_diffrn_measured_fraction_theta_full 0.996
_diffrn_measured_fraction_theta_max 0.996
_diffrn_measurement_device_type 'Bruker X8 Kappa CCD APEX II'
_diffrn_measurement_method '\f and \w scans'
_diffrn_radiation_type MoK\a
_diffrn_radiation_wavelength 0.71073
_diffrn_reflns_av_R_equivalents 0.0584
_diffrn_reflns_av_unetI/netI 0.0386
_diffrn_reflns_Laue_measured_fraction_full 0.996
_diffrn_reflns_Laue_measured_fraction_max 0.996
_diffrn_reflns_limit_h_max 28
_diffrn_reflns_limit_h_min -42
_diffrn_reflns_limit_k_max 27
_diffrn_reflns_limit_k_min -27
_diffrn_reflns_limit_l_max 27
_diffrn_reflns_limit_l_min -24
_diffrn_reflns_number 50796
_diffrn_reflns_point_group_measured_fraction_full 0.996
_diffrn_reflns_point_group_measured_fraction_max 0.996
_diffrn_reflns_theta_full 25.027
_diffrn_reflns_theta_max 25.027
_diffrn_reflns_theta_min 3.684
_diffrn_source 'fine-focus sealed tube'
_exptl_absorpt_coefficient_mu 2.815
_exptl_absorpt_correction_T_max 0.734
_exptl_absorpt_correction_T_min 0.629
_exptl_absorpt_correction_type multi-scan
_exptl_absorpt_process_details
; 
'SADABS V2012/1 (Bruker AXS Inc.)' 
;
_exptl_crystal_colour green
_exptl_crystal_density_diffrn 1.487
_exptl_crystal_description block
_exptl_crystal_F_000 8024
_exptl_crystal_size_max 0.300
_exptl_crystal_size_mid 0.140
_exptl_crystal_size_min 0.110
_refine_diff_density_max 2.387
_refine_diff_density_min -1.095
_refine_diff_density_rms 0.145
_refine_ls_extinction_method none
_refine_ls_goodness_of_fit_ref 1.043
_refine_ls_hydrogen_treatment constr
_refine_ls_matrix_type full
_refine_ls_number_parameters 514
_refine_ls_number_reflns 8189
_refine_ls_number_restraints 47
_refine_ls_restrained_S_all 1.046
_refine_ls_R_factor_all 0.1003
_refine_ls_R_factor_gt 0.0575
_refine_ls_shift/su_max 0.001
_refine_ls_shift/su_mean 0.000
_refine_ls_structure_factor_coef Fsqd
_refine_ls_weighting_details 'w=1/[\s^2^(Fo^2^)+(0.1089P)^2^+159.3171P] where P=(Fo^2^+2Fc^2^)/3'
_refine_ls_weighting_scheme calc
_refine_ls_wR_factor_gt 0.1531
_refine_ls_wR_factor_ref 0.1992
_reflns_Friedel_coverage 0.000
_reflns_number_gt 5393
_reflns_number_total 8189
_reflns_threshold_expression 'I > 2\s(I)'
_cod_data_source_file c5cc09385f2.cif
_cod_data_source_block ni6gd6sq
_cod_database_code 7118554
_shelx_shelxl_version_number 2014/7
_shelx_space_group_comment
;
The symmetry employed for this shelxl refinement is uniquely defined
by the following loop, which should always be used as a source of
symmetry information in preference to the above space-group names.
They are only intended as comments.
;
_shelx_estimated_absorpt_t_min 0.486
_shelx_estimated_absorpt_t_max 0.747

loop_
_space_group_symop_id
_space_group_symop_operation_xyz
1 'x, y, z'
2 '-x, -y+1/2, z+1/2'
3 'x, -y, -z'
4 '-x, y+1/2, -z+1/2'
5 'x+1/2, y+1/2, z'
6 '-x+1/2, -y+1, z+1/2'
7 'x+1/2, -y+1/2, -z'
8 '-x+1/2, y+1, -z+1/2'
9 '-x, -y, -z'
10 'x, y-1/2, -z-1/2'
11 '-x, y, z'
12 'x, -y-1/2, z-1/2'
13 '-x+1/2, -y+1/2, -z'
14 'x+1/2, y, -z-1/2'
15 '-x+1/2, y+1/2, z'
16 'x+1/2, -y, z-1/2'

loop_
_atom_site_label
_atom_site_type_symbol
_atom_site_fract_x
_atom_site_fract_y
_atom_site_fract_z
_atom_site_U_iso_or_equiv
_atom_site_adp_type
_atom_site_occupancy
_atom_site_site_symmetry_order
_atom_site_calc_flag
_atom_site_refinement_flags_posn
_atom_site_refinement_flags_adp
_atom_site_refinement_flags_occupancy
Gd1 Gd 0.08249(2) 0.44373(2) 0.43648(2) 0.0561(2) Uani 1 1 d . . .
Gd2 Gd 0.0000 0.34716(2) 0.49071(3) 0.0486(2) Uani 1 2 d S T P
Ni1 Ni 0.15707(6) 0.5000 0.5000 0.0771(6) Uani 1 2 d S T P
Ni2 Ni 0.07823(4) 0.30093(5) 0.43194(5) 0.0609(4) Uani 1 1 d . . .
O1 O 0.0378(4) 0.5000 0.5000 0.062(4) Uani 0.6 2 d S TU P
O2 O 0.0178(4) 0.4546(4) 0.4826(5) 0.044(3) Uani 0.45 1 d . . P
O3 O 0.1059(2) 0.4595(3) 0.5354(3) 0.073(2) Uani 1 1 d . . .
O4 O 0.06955(18) 0.3632(3) 0.5007(2) 0.0531(15) Uani 1 1 d . . .
O5 O 0.1489(2) 0.4502(3) 0.4315(3) 0.083(2) Uani 1 1 d . . .
O6 O 0.1139(2) 0.3595(3) 0.3977(3) 0.0651(17) Uani 1 1 d . . .
O7 O 0.0363(2) 0.2626(2) 0.4749(3) 0.0648(18) Uani 1 1 d . . .
O8 O 0.03769(17) 0.3662(2) 0.4044(2) 0.0512(14) Uani 1 1 d . . .
O9 O 0.0000 0.3922(4) 0.5885(4) 0.077(3) Uani 1 2 d S T P
O10 O 0.0000 0.3006(5) 0.5931(5) 0.084(3) Uani 1 2 d S T P
O11 O 0.0000 0.3524(7) 0.6737(6) 0.131(6) Uani 1 2 d S T P
O12 O 0.0967(3) 0.4691(5) 0.3307(4) 0.116(3) Uani 1 1 d D . .
O13 O 0.0408(3) 0.5026(3) 0.3714(3) 0.081(2) Uani 1 1 d D . .
O14 O 0.0596(7) 0.5275(8) 0.2740(10) 0.214(10) Uani 0.75 1 d D . P
N1 N 0.0000 0.5000 0.5000 0.040(3) Uani 1 4 d S TU P
N2 N 0.0653(4) 0.5030(7) 0.3268(7) 0.127(6) Uani 0.75 1 d D . P
N3 N 0.0000 0.3491(5) 0.6236(7) 0.075(3) Uani 1 2 d S T P
N4 N 0.1204(3) 0.2541(5) 0.4691(5) 0.091(3) Uani 1 1 d . . .
N5 N 0.1959(3) 0.4484(5) 0.5374(7) 0.116(4) Uani 1 1 d . . .
N6 N 0.0743(3) 0.2479(4) 0.3603(4) 0.073(2) Uani 1 1 d . . .
C1 C 0.1082(3) 0.4119(4) 0.5715(4) 0.058(2) Uani 1 1 d . . .
C2 C 0.0888(3) 0.3602(4) 0.5524(4) 0.056(2) Uani 1 1 d . . .
C3 C 0.0200(3) 0.3648(3) 0.3501(4) 0.051(2) Uani 1 1 d . . .
C4 C 0.0391(3) 0.3631(4) 0.3000(4) 0.064(3) Uani 1 1 d . . .
H4 H 0.0660 0.3637 0.3008 0.077 Uiso 1 1 calc R U .
C5 C 0.0199(3) 0.3602(4) 0.2449(4) 0.068(3) Uani 1 1 d . . .
C6 C 0.0397(4) 0.3568(5) 0.1893(5) 0.092(4) Uani 1 1 d . . .
H6 H 0.0666 0.3575 0.1885 0.110 Uiso 1 1 calc R U .
C7 C 0.0201(5) 0.3526(5) 0.1386(5) 0.113(7) Uani 1 1 d . . .
H7 H 0.0333 0.3496 0.1023 0.136 Uiso 1 1 calc R U .
C8 C 0.1514(3) 0.3579(6) 0.3906(5) 0.077(3) Uani 1 1 d . . .
C9 C 0.1713(4) 0.4085(5) 0.4103(6) 0.086(3) Uani 1 1 d . . .
C10 C 0.2101(4) 0.4101(8) 0.4066(10) 0.149(7) Uani 1 1 d . . .
H10 H 0.2232 0.4427 0.4229 0.178 Uiso 1 1 calc R U .
C11 C 0.2310(4) 0.3651(7) 0.3796(8) 0.116(5) Uani 1 1 d . . .
C12 C 0.2113(4) 0.3141(8) 0.3614(6) 0.111(5) Uani 1 1 d . . .
C13 C 0.1695(4) 0.3114(6) 0.3664(6) 0.098(4) Uani 1 1 d . . .
H13 H 0.1559 0.2780 0.3532 0.117 Uiso 1 1 calc R U .
C14 C 0.2322(5) 0.2639(9) 0.3401(7) 0.132(6) Uani 1 1 d . . .
H14 H 0.2195 0.2283 0.3313 0.159 Uiso 1 1 calc R U .
C15 C 0.2691(6) 0.2681(11) 0.3330(9) 0.165(9) Uani 1 1 d . . .
H15 H 0.2832 0.2362 0.3173 0.198 Uiso 1 1 calc R U .
C16 C 0.2887(7) 0.3242(11) 0.3502(11) 0.169(8) Uani 1 1 d . U .
H16 H 0.3152 0.3274 0.3441 0.203 Uiso 1 1 calc R U .
C17 C 0.2704(5) 0.3695(10) 0.3737(11) 0.179(10) Uani 1 1 d . . .
H17 H 0.2836 0.4037 0.3860 0.215 Uiso 1 1 calc R U .
C18 C 0.0200(3) 0.2102(4) 0.4660(4) 0.077(3) Uani 1 1 d . . .
C19 C 0.0399(5) 0.1587(5) 0.4579(6) 0.106(5) Uani 1 1 d . . .
H19 H 0.0668 0.1589 0.4590 0.128 Uiso 1 1 calc R U .
C20 C 0.0209(5) 0.1072(5) 0.4483(8) 0.133(7) Uani 1 1 d . . .
C21 C 0.0416(9) 0.0542(6) 0.4382(12) 0.214(13) Uani 1 1 d . . .
H21 H 0.0685 0.0541 0.4394 0.257 Uiso 1 1 calc R U .
C22 C 0.0218(9) 0.0030(8) 0.4266(16) 0.31(2) Uani 1 1 d . . .
H22 H 0.0352 -0.0323 0.4186 0.368 Uiso 1 1 calc R U .
C23 C 0.1487(7) 0.2404(12) 0.4858(11) 0.176(9) Uani 1 1 d D U .
C24 C 0.1879(8) 0.2201(16) 0.5058(17) 0.284(15) Uani 1 1 d D U .
C25 C 0.0659(4) 0.2163(6) 0.3257(5) 0.085(3) Uani 1 1 d . . .
C26 C 0.0549(5) 0.1737(9) 0.2809(7) 0.165(9) Uani 1 1 d . . .
H26A H 0.0776 0.1542 0.2655 0.248 Uiso 1 1 calc R U .
H26B H 0.0418 0.1939 0.2487 0.248 Uiso 1 1 calc R U .
H26C H 0.0380 0.1444 0.2984 0.248 Uiso 1 1 calc R U .
C27 C 0.0903(3) 0.3111(4) 0.5865(4) 0.064(3) Uani 1 1 d . . .
H27 H 0.0767 0.2772 0.5744 0.077 Uiso 1 1 calc R U .
C28 C 0.1112(3) 0.3092(4) 0.6390(4) 0.062(2) Uani 1 1 d . . .
C29 C 0.1297(3) 0.3599(5) 0.6583(5) 0.069(3) Uani 1 1 d . . .
C30 C 0.1278(3) 0.4113(4) 0.6231(4) 0.072(3) Uani 1 1 d . . .
H30 H 0.1403 0.4459 0.6359 0.086 Uiso 1 1 calc R U .
C31 C 0.1503(4) 0.3591(5) 0.7130(5) 0.088(4) Uani 1 1 d . . .
H31 H 0.1622 0.3937 0.7271 0.105 Uiso 1 1 calc R U .
C32 C 0.1527(4) 0.3075(6) 0.7450(5) 0.088(4) Uani 1 1 d . . .
H32 H 0.1671 0.3064 0.7803 0.105 Uiso 1 1 calc R U .
C33 C 0.1341(4) 0.2577(6) 0.7259(6) 0.090(4) Uani 1 1 d . . .
H33 H 0.1351 0.2230 0.7490 0.108 Uiso 1 1 calc R U .
C34 C 0.1145(3) 0.2581(5) 0.6742(5) 0.077(3) Uani 1 1 d . . .
H34 H 0.1026 0.2229 0.6614 0.093 Uiso 1 1 calc R U .
C35 C 0.2140(8) 0.4145(14) 0.5622(12) 0.201(11) Uani 1 1 d D U .
C36 C 0.2416(11) 0.3843(18) 0.6059(18) 0.300(17) Uani 1 1 d D U .

loop_
_atom_site_aniso_label
_atom_site_aniso_U_11
_atom_site_aniso_U_22
_atom_site_aniso_U_33
_atom_site_aniso_U_23
_atom_site_aniso_U_13
_atom_site_aniso_U_12
Gd1 0.0782(4) 0.0439(3) 0.0463(3) 0.00184(18) 0.0040(2) 0.0059(2)
Gd2 0.0714(4) 0.0336(3) 0.0409(3) -0.0016(2) 0.000 0.000
Ni1 0.0811(13) 0.0596(11) 0.0905(15) 0.0071(10) 0.000 0.000
Ni2 0.0820(9) 0.0446(7) 0.0561(7) -0.0047(5) 0.0032(6) 0.0158(6)
O1 0.064(10) 0.064(10) 0.056(9) 0.001(7) 0.000 0.000
O2 0.077(8) 0.021(5) 0.033(6) -0.012(4) -0.013(5) 0.013(5)
O3 0.117(6) 0.043(3) 0.058(4) 0.010(3) -0.009(4) 0.001(4)
O4 0.070(4) 0.047(3) 0.043(3) 0.003(2) -0.003(3) 0.004(3)
O5 0.078(5) 0.078(5) 0.092(6) -0.009(4) 0.008(4) 0.004(4)
O6 0.068(4) 0.064(4) 0.063(4) -0.007(3) 0.004(3) 0.013(3)
O7 0.099(5) 0.032(3) 0.063(4) -0.005(3) 0.006(4) 0.012(3)
O8 0.066(4) 0.050(3) 0.038(3) 0.000(2) 0.002(3) 0.004(3)
O9 0.135(10) 0.057(6) 0.038(5) 0.003(4) 0.000 0.000
O10 0.102(8) 0.074(7) 0.075(7) 0.011(6) 0.000 0.000
O11 0.204(17) 0.138(12) 0.052(7) 0.016(8) 0.000 0.000
O12 0.149(9) 0.113(7) 0.086(6) 0.022(6) 0.011(6) -0.008(7)
O13 0.112(6) 0.074(5) 0.057(4) 0.011(4) 0.006(4) 0.003(4)
O14 0.25(2) 0.120(13) 0.27(3) 0.088(16) -0.07(2) -0.024(15)
N1 0.044(5) 0.045(5) 0.031(4) 0.014(4) 0.000 0.000
N2 0.160(18) 0.090(12) 0.129(16) 0.030(11) -0.024(14) -0.002(12)
N3 0.089(9) 0.057(8) 0.079(10) 0.005(7) 0.000 0.000
N4 0.096(7) 0.086(7) 0.091(7) 0.001(6) 0.000(6) 0.038(6)
N5 0.088(8) 0.105(9) 0.154(12) 0.030(8) -0.019(8) 0.012(7)
N6 0.102(7) 0.060(5) 0.059(5) -0.007(4) 0.009(5) 0.019(5)
C1 0.077(7) 0.048(5) 0.050(5) 0.007(4) -0.001(5) 0.006(5)
C2 0.068(6) 0.050(5) 0.050(5) 0.004(4) -0.002(5) 0.012(5)
C3 0.071(5) 0.038(4) 0.043(5) 0.000(3) 0.009(4) 0.007(4)
C4 0.077(7) 0.067(6) 0.048(5) 0.006(4) 0.007(5) 0.019(5)
C5 0.115(8) 0.047(4) 0.043(5) 0.000(4) 0.000(5) 0.021(5)
C6 0.142(12) 0.089(8) 0.044(6) 0.000(5) 0.018(7) 0.045(8)
C7 0.23(2) 0.062(6) 0.050(6) -0.007(5) 0.019(8) 0.021(8)
C8 0.076(8) 0.097(9) 0.058(6) 0.003(6) -0.001(6) 0.020(7)
C9 0.081(9) 0.078(8) 0.099(9) -0.004(7) 0.013(7) 0.004(7)
C10 0.085(11) 0.126(14) 0.23(2) -0.073(14) 0.026(12) -0.002(10)
C11 0.088(10) 0.110(11) 0.152(15) -0.014(10) 0.005(10) 0.002(9)
C12 0.099(11) 0.140(13) 0.092(10) -0.028(9) -0.001(8) 0.030(10)
C13 0.096(10) 0.096(9) 0.101(10) -0.040(7) 0.015(8) 0.020(8)
C14 0.088(11) 0.186(18) 0.123(12) -0.058(12) -0.012(9) 0.049(11)
C15 0.125(15) 0.23(2) 0.144(16) -0.049(16) 0.018(13) 0.079(16)
C16 0.157(11) 0.173(11) 0.177(11) -0.007(9) 0.007(9) -0.004(9)
C17 0.086(12) 0.172(19) 0.28(3) -0.073(19) 0.037(15) 0.012(12)
C18 0.132(10) 0.036(4) 0.063(6) -0.005(4) 0.008(6) 0.013(5)
C19 0.166(14) 0.040(6) 0.113(10) -0.006(6) 0.018(10) 0.014(7)
C20 0.201(19) 0.042(6) 0.157(14) -0.015(7) -0.002(11) 0.024(8)
C21 0.27(3) 0.040(8) 0.33(4) -0.037(12) 0.02(2) 0.014(12)
C22 0.34(5) 0.067(11) 0.52(6) -0.111(19) -0.01(3) 0.025(16)
C23 0.173(11) 0.178(12) 0.177(12) -0.003(9) -0.006(9) 0.018(9)
C24 0.228(19) 0.31(2) 0.31(2) 0.047(17) -0.058(17) 0.059(18)
C25 0.093(9) 0.103(9) 0.060(7) -0.019(7) 0.015(6) -0.009(8)
C26 0.133(14) 0.24(2) 0.121(13) -0.103(14) 0.032(11) -0.084(15)
C27 0.085(7) 0.053(5) 0.055(6) -0.001(4) 0.006(5) 0.004(5)
C28 0.074(6) 0.058(6) 0.053(6) 0.015(4) 0.000(5) 0.011(5)
C29 0.081(7) 0.068(6) 0.059(6) 0.014(5) -0.013(5) -0.002(6)
C30 0.099(8) 0.057(6) 0.060(6) 0.014(5) -0.021(6) -0.013(6)
C31 0.091(9) 0.087(8) 0.084(8) 0.016(6) -0.027(7) 0.002(7)
C32 0.090(8) 0.100(9) 0.074(8) 0.035(7) -0.015(6) 0.013(8)
C33 0.096(9) 0.090(9) 0.083(8) 0.034(7) 0.003(7) 0.032(8)
C34 0.090(8) 0.064(6) 0.077(7) 0.016(5) -0.008(6) 0.008(6)
C35 0.196(13) 0.200(13) 0.207(13) 0.025(9) 0.001(9) 0.015(9)
C36 0.28(2) 0.30(2) 0.32(2) 0.051(18) -0.018(18) 0.046(18)

loop_
_atom_type_symbol
_atom_type_description
_atom_type_scat_dispersion_real
_atom_type_scat_dispersion_imag
_atom_type_scat_source
C C 0.0033 0.0016 'International Tables Vol C Tables 4.2.6.8 and 6.1.1.4'
H H 0.0000 0.0000 'International Tables Vol C Tables 4.2.6.8 and 6.1.1.4'
Gd Gd -0.1653 3.9035 'International Tables Vol C Tables 4.2.6.8 and 6.1.1.4'
N N 0.0061 0.0033 'International Tables Vol C Tables 4.2.6.8 and 6.1.1.4'
Ni Ni 0.3393 1.1124 'International Tables Vol C Tables 4.2.6.8 and 6.1.1.4'
O O 0.0106 0.0060 'International Tables Vol C Tables 4.2.6.8 and 6.1.1.4'

loop_
_geom_angle_atom_site_label_1
_geom_angle_atom_site_label_2
_geom_angle_atom_site_label_3
_geom_angle
_geom_angle_site_symmetry_1
_geom_angle_site_symmetry_3
O5 Gd1 O6 64.4(3) . .
O5 Gd1 O4 105.5(2) . .
O6 Gd1 O4 72.3(2) . .
O5 Gd1 O3 72.2(3) . .
O6 Gd1 O3 107.6(2) . .
O4 Gd1 O3 67.2(2) . .
O5 Gd1 O3 67.6(3) . 3_566
O6 Gd1 O3 131.8(3) . 3_566
O4 Gd1 O3 126.9(2) . 3_566
O3 Gd1 O3 60.5(3) . 3_566
O5 Gd1 O13 122.0(3) . .
O6 Gd1 O13 119.4(2) . .
O4 Gd1 O13 131.8(3) . .
O3 Gd1 O13 132.5(2) . .
O3 Gd1 O13 82.4(2) 3_566 .
O5 Gd1 O8 131.8(2) . .
O6 Gd1 O8 67.4(2) . .
O4 Gd1 O8 60.61(19) . .
O3 Gd1 O8 126.5(2) . .
O3 Gd1 O8 159.5(2) 3_566 .
O13 Gd1 O8 80.4(2) . .
O5 Gd1 O1 128.8(3) . .
O6 Gd1 O1 157.2(2) . .
O4 Gd1 O1 85.48(15) . .
O3 Gd1 O1 66.6(3) . .
O3 Gd1 O1 66.3(3) 3_566 .
O13 Gd1 O1 72.0(2) . .
O8 Gd1 O1 97.6(3) . .
O5 Gd1 O12 75.0(3) . .
O6 Gd1 O12 74.9(3) . .
O4 Gd1 O12 142.7(3) . .
O3 Gd1 O12 141.4(3) . .
O3 Gd1 O12 88.5(3) 3_566 .
O13 Gd1 O12 55.0(3) . .
O8 Gd1 O12 90.7(3) . .
O1 Gd1 O12 124.0(3) . .
O5 Gd1 O2 156.3(3) . .
O6 Gd1 O2 130.8(3) . .
O4 Gd1 O2 69.5(3) . .
O3 Gd1 O2 84.8(3) . .
O3 Gd1 O2 96.3(3) 3_566 .
O13 Gd1 O2 69.9(3) . .
O8 Gd1 O2 67.3(3) . .
O1 Gd1 O2 30.4(3) . .
O12 Gd1 O2 123.6(4) . .
O5 Gd1 N2 98.0(4) . .
O6 Gd1 N2 98.9(3) . .
O4 Gd1 N2 147.4(4) . .
O3 Gd1 N2 143.1(4) . .
O3 Gd1 N2 82.8(4) 3_566 .
O13 Gd1 N2 27.3(3) . .
O8 Gd1 N2 86.9(4) . .
O1 Gd1 N2 97.2(3) . .
O12 Gd1 N2 27.9(3) . .
O2 Gd1 N2 96.9(4) . .
O5 Gd1 Ni2 96.14(19) . .
O6 Gd1 Ni2 37.49(17) . .
O4 Gd1 Ni2 40.81(14) . .
O3 Gd1 Ni2 101.15(14) . .
O3 Gd1 Ni2 157.88(18) 3_566 .
O13 Gd1 Ni2 119.59(18) . .
O8 Gd1 Ni2 41.40(13) . .
O1 Gd1 Ni2 120.20(15) . .
O12 Gd1 Ni2 102.0(3) . .
O2 Gd1 Ni2 94.0(2) . .
N2 Gd1 Ni2 115.4(3) . .
O7 Gd2 O7 66.4(3) . 11
O7 Gd2 O8 73.8(2) . .
O7 Gd2 O8 109.0(2) 11 .
O7 Gd2 O8 109.0(2) . 11
O7 Gd2 O8 73.8(2) 11 11
O8 Gd2 O8 67.1(3) . 11
O7 Gd2 O9 119.0(2) . .
O7 Gd2 O9 119.0(2) 11 .
O8 Gd2 O9 131.5(2) . .
O8 Gd2 O9 131.5(2) 11 .
O7 Gd2 O4 132.4(2) . 11
O7 Gd2 O4 66.1(2) 11 11
O8 Gd2 O4 126.33(19) . 11
O8 Gd2 O4 60.20(19) 11 11
O9 Gd2 O4 81.70(14) . 11
O7 Gd2 O4 66.1(2) . .
O7 Gd2 O4 132.4(2) 11 .
O8 Gd2 O4 60.20(19) . .
O8 Gd2 O4 126.33(19) 11 .
O9 Gd2 O4 81.70(14) . .
O4 Gd2 O4 160.1(3) 11 .
O7 Gd2 O2 130.4(3) . .
O7 Gd2 O2 156.8(3) 11 .
O8 Gd2 O2 68.3(3) . .
O8 Gd2 O2 84.5(3) 11 .
O9 Gd2 O2 70.1(3) . .
O4 Gd2 O2 96.2(3) 11 .
O4 Gd2 O2 67.7(3) . .
O7 Gd2 O2 156.8(3) . 11
O7 Gd2 O2 130.4(3) 11 11
O8 Gd2 O2 84.5(3) . 11
O8 Gd2 O2 68.3(3) 11 11
O9 Gd2 O2 70.1(3) . 11
O4 Gd2 O2 67.7(3) 11 11
O4 Gd2 O2 96.2(3) . 11
O2 Gd2 O2 28.6(5) . 11
O7 Gd2 O10 78.3(3) . .
O7 Gd2 O10 78.3(3) 11 .
O8 Gd2 O10 144.56(16) . .
O8 Gd2 O10 144.56(16) 11 .
O9 Gd2 O10 49.4(3) . .
O4 Gd2 O10 88.75(14) 11 .
O4 Gd2 O10 88.74(14) . .
O2 Gd2 O10 117.9(3) . .
O2 Gd2 O10 117.9(3) 11 .
O7 Gd2 Ni2 37.20(17) . .
O7 Gd2 Ni2 97.82(17) 11 .
O8 Gd2 Ni2 41.67(14) . .
O8 Gd2 Ni2 101.25(14) 11 .
O9 Gd2 Ni2 120.64(4) . .
O4 Gd2 Ni2 157.53(14) 11 .
O4 Gd2 Ni2 41.09(14) . .
O2 Gd2 Ni2 94.2(3) . .
O2 Gd2 Ni2 119.6(3) 11 .
O10 Gd2 Ni2 103.83(13) . .
O7 Gd2 Ni2 97.82(17) . 11
O7 Gd2 Ni2 37.20(17) 11 11
O8 Gd2 Ni2 101.25(14) . 11
O8 Gd2 Ni2 41.67(14) 11 11
O9 Gd2 Ni2 120.64(4) . 11
O4 Gd2 Ni2 41.09(14) 11 11
O4 Gd2 Ni2 157.53(14) . 11
O2 Gd2 Ni2 119.6(3) . 11
O2 Gd2 Ni2 94.2(3) 11 11
O10 Gd2 Ni2 103.83(13) . 11
Ni2 Gd2 Ni2 116.79(5) . 11
O5 Ni1 O5 163.0(5) 3_566 .
O5 Ni1 N5 96.1(5) 3_566 .
O5 Ni1 N5 95.6(5) . .
O5 Ni1 N5 95.6(5) 3_566 3_566
O5 Ni1 N5 96.1(5) . 3_566
N5 Ni1 N5 93.2(7) . 3_566
O5 Ni1 O3 85.7(3) 3_566 3_566
O5 Ni1 O3 80.3(3) . 3_566
N5 Ni1 O3 167.1(4) . 3_566
N5 Ni1 O3 99.4(4) 3_566 3_566
O5 Ni1 O3 80.3(3) 3_566 .
O5 Ni1 O3 85.7(3) . .
N5 Ni1 O3 99.4(4) . .
N5 Ni1 O3 167.1(4) 3_566 .
O3 Ni1 O3 68.2(4) 3_566 .
O5 Ni1 Gd1 117.6(3) 3_566 .
O5 Ni1 Gd1 45.5(2) . .
N5 Ni1 Gd1 120.7(4) . .
N5 Ni1 Gd1 126.7(4) 3_566 .
O3 Ni1 Gd1 48.36(18) 3_566 .
O3 Ni1 Gd1 47.80(18) . .
O5 Ni1 Gd1 45.5(2) 3_566 3_566
O5 Ni1 Gd1 117.6(3) . 3_566
N5 Ni1 Gd1 126.7(4) . 3_566
N5 Ni1 Gd1 120.7(4) 3_566 3_566
O3 Ni1 Gd1 47.80(18) 3_566 3_566
O3 Ni1 Gd1 48.37(18) . 3_566
Gd1 Ni1 Gd1 72.46(5) . 3_566
O7 Ni2 O6 164.1(3) . .
O7 Ni2 N4 96.5(4) . .
O6 Ni2 N4 92.9(4) . .
O7 Ni2 N6 94.6(3) . .
O6 Ni2 N6 97.5(3) . .
N4 Ni2 N6 94.1(4) . .
O7 Ni2 O4 79.9(2) . .
O6 Ni2 O4 86.0(3) . .
N4 Ni2 O4 98.8(4) . .
N6 Ni2 O4 166.5(3) . .
O7 Ni2 O8 87.1(2) . .
O6 Ni2 O8 81.1(3) . .
N4 Ni2 O8 167.4(4) . .
N6 Ni2 O8 97.6(3) . .
O4 Ni2 O8 69.9(2) . .
O7 Ni2 Gd2 45.79(16) . .
O6 Ni2 Gd2 118.75(19) . .
N4 Ni2 Gd2 129.0(3) . .
N6 Ni2 Gd2 117.6(3) . .
O4 Ni2 Gd2 50.22(18) . .
O8 Ni2 Gd2 47.89(15) . .
O7 Ni2 Gd1 117.40(16) . .
O6 Ni2 Gd1 46.72(18) . .
N4 Ni2 Gd1 118.7(3) . .
N6 Ni2 Gd1 128.5(3) . .
O4 Ni2 Gd1 47.05(16) . .
O8 Ni2 Gd1 49.55(16) . .
Gd2 Ni2 Gd1 72.65(3) . .
O2 O1 O2 114.8(15) . 3_566
O2 O1 N1 57.4(8) . .
O2 O1 N1 57.4(8) 3_566 .
O2 O1 Gd1 156.9(5) . 3_566
O2 O1 Gd1 76.2(6) 3_566 3_566
N1 O1 Gd1 129.3(3) . 3_566
O2 O1 Gd1 76.2(6) . .
O2 O1 Gd1 156.9(5) 3_566 .
N1 O1 Gd1 129.3(3) . .
Gd1 O1 Gd1 101.5(5) 3_566 .
O2 O2 N1 60.5(5) 11 .
O2 O2 O1 122.6(7) 11 .
N1 O2 O1 62.1(7) . .
O2 O2 Gd1 154.8(2) 11 .
N1 O2 Gd1 130.9(7) . .
O1 O2 Gd1 73.4(7) . .
O2 O2 Gd2 75.7(3) 11 .
N1 O2 Gd2 129.8(8) . .
O1 O2 Gd2 150.6(7) . .
Gd1 O2 Gd2 99.2(3) . .
C1 O3 Ni1 120.5(7) . .
C1 O3 Gd1 117.4(6) . .
Ni1 O3 Gd1 90.2(2) . .
C1 O3 Gd1 125.7(6) . 3_566
Ni1 O3 Gd1 89.7(2) . 3_566
Gd1 O3 Gd1 105.2(2) . 3_566
C2 O4 Ni2 121.8(5) . .
C2 O4 Gd1 118.1(6) . .
Ni2 O4 Gd1 92.1(2) . .
C2 O4 Gd2 124.3(6) . .
Ni2 O4 Gd2 88.7(2) . .
Gd1 O4 Gd2 104.2(2) . .
C9 O5 Ni1 128.3(8) . .
C9 O5 Gd1 124.5(7) . .
Ni1 O5 Gd1 98.4(3) . .
C8 O6 Ni2 131.0(7) . .
C8 O6 Gd1 121.9(7) . .
Ni2 O6 Gd1 95.8(3) . .
C18 O7 Ni2 129.9(6) . .
C18 O7 Gd2 121.3(6) . .
Ni2 O7 Gd2 97.0(2) . .
C3 O8 Ni2 122.9(5) . .
C3 O8 Gd2 118.1(5) . .
Ni2 O8 Gd2 90.4(2) . .
C3 O8 Gd1 124.4(5) . .
Ni2 O8 Gd1 89.0(2) . .
Gd2 O8 Gd1 104.0(2) . .
N3 O9 Gd2 104.2(8) . .
N3 O10 Gd2 97.5(8) . .
N2 O12 Gd1 91.7(8) . .
N2 O13 Gd1 94.1(8) . .
O2 N1 O2 180.0(10) 11 3_566
O2 N1 O2 121.0(11) 11 9_566
O2 N1 O2 59.0(11) 3_566 9_566
O2 N1 O2 59.0(11) 11 .
O2 N1 O2 121.0(11) 3_566 .
O2 N1 O2 180.0(5) 9_566 .
O2 N1 O1 60.5(5) 11 9_566
O2 N1 O1 119.5(5) 3_566 9_566
O2 N1 O1 60.5(5) 9_566 9_566
O2 N1 O1 119.5(5) . 9_566
O2 N1 O1 119.5(5) 11 .
O2 N1 O1 60.5(5) 3_566 .
O2 N1 O1 119.5(5) 9_566 .
O2 N1 O1 60.5(5) . .
O1 N1 O1 180.0 9_566 .
O13 N2 O14 125.9(17) . .
O13 N2 O12 118.5(12) . .
O14 N2 O12 114.9(15) . .
O13 N2 Gd1 58.6(7) . .
O14 N2 Gd1 175.2(14) . .
O12 N2 Gd1 60.4(7) . .
O11 N3 O9 125.2(15) . .
O11 N3 O10 125.9(14) . .
O9 N3 O10 108.9(13) . .
C23 N4 Ni2 162.5(18) . .
C35 N5 Ni1 170.4(19) . .
C25 N6 Ni2 167.0(10) . .
C30 C1 O3 123.9(9) . .
C30 C1 C2 119.6(8) . .
O3 C1 C2 116.4(8) . .
O4 C2 C27 123.5(9) . .
O4 C2 C1 117.3(8) . .
C27 C2 C1 119.2(9) . .
C4 C3 O8 122.4(9) . .
C4 C3 C3 120.7(6) . 11
O8 C3 C3 116.9(4) . 11
C3 C4 C5 120.8(10) . .
C3 C4 H4 119.6 . .
C5 C4 H4 119.6 . .
C5 C5 C4 118.5(6) 11 .
C5 C5 C6 119.0(7) 11 .
C4 C5 C6 122.5(11) . .
C7 C6 C5 120.1(14) . .
C7 C6 H6 120.0 . .
C5 C6 H6 120.0 . .
C6 C7 C7 120.9(9) . 11
C6 C7 H7 119.5 . .
C7 C7 H7 119.5 11 .
O6 C8 C13 122.6(12) . .
O6 C8 C9 115.5(10) . .
C13 C8 C9 121.9(12) . .
O5 C9 C10 126.7(13) . .
O5 C9 C8 113.6(11) . .
C10 C9 C8 119.7(13) . .
C9 C10 C11 122.2(15) . .
C9 C10 H10 118.9 . .
C11 C10 H10 118.9 . .
C17 C11 C12 121.2(16) . .
C17 C11 C10 120.8(17) . .
C12 C11 C10 117.9(14) . .
C11 C12 C14 119.8(15) . .
C11 C12 C13 120.0(13) . .
C14 C12 C13 120.1(15) . .
C8 C13 C12 117.9(13) . .
C8 C13 H13 121.0 . .
C12 C13 H13 121.0 . .
C15 C14 C12 119.3(19) . .
C15 C14 H14 120.4 . .
C12 C14 H14 120.4 . .
C14 C15 C16 119.0(18) . .
C14 C15 H15 120.5 . .
C16 C15 H15 120.5 . .
C17 C16 C15 123(2) . .
C17 C16 H16 118.6 . .
C15 C16 H16 118.6 . .
C16 C17 C11 118(2) . .
C16 C17 H17 121.2 . .
C11 C17 H17 121.2 . .
O7 C18 C19 123.9(12) . .
O7 C18 C18 115.5(6) . 11
C19 C18 C18 120.6(9) . 11
C20 C19 C18 120.0(16) . .
C20 C19 H19 120.0 . .
C18 C19 H19 120.0 . .
C19 C20 C21 119.8(19) . .
C19 C20 C20 119.4(10) . 11
C21 C20 C20 120.8(14) . 11
C22 C21 C20 119(3) . .
C22 C21 H21 120.6 . .
C20 C21 H21 120.6 . .
C21 C22 C22 120.3(16) . 11
C21 C22 H22 119.8 . .
C22 C22 H22 119.8 11 .
N4 C23 C24 177(3) . .
N6 C25 C26 179.0(17) . .
C25 C26 H26A 109.5 . .
C25 C26 H26B 109.5 . .
H26A C26 H26B 109.5 . .
C25 C26 H26C 109.5 . .
H26A C26 H26C 109.5 . .
H26B C26 H26C 109.5 . .
C2 C27 C28 121.9(10) . .
C2 C27 H27 119.1 . .
C28 C27 H27 119.1 . .
C29 C28 C27 119.1(8) . .
C29 C28 C34 117.7(9) . .
C27 C28 C34 123.2(10) . .
C28 C29 C30 118.9(9) . .
C28 C29 C31 119.6(9) . .
C30 C29 C31 121.4(10) . .
C1 C30 C29 121.2(10) . .
C1 C30 H30 119.4 . .
C29 C30 H30 119.4 . .
C32 C31 C29 119.6(12) . .
C32 C31 H31 120.2 . .
C29 C31 H31 120.2 . .
C31 C32 C33 120.4(12) . .
C31 C32 H32 119.8 . .
C33 C32 H32 119.8 . .
C34 C33 C32 120.4(11) . .
C34 C33 H33 119.8 . .
C32 C33 H33 119.8 . .
C33 C34 C28 122.1(11) . .
C33 C34 H34 118.9 . .
C28 C34 H34 118.9 . .
N5 C35 C36 164(3) . .

loop_
_geom_bond_atom_site_label_1
_geom_bond_atom_site_label_2
_geom_bond_distance
_geom_bond_site_symmetry_2
Gd1 O5 2.355(8) .
Gd1 O6 2.387(6) .
Gd1 O4 2.389(6) .
Gd1 O3 2.420(7) .
Gd1 O3 2.441(7) 3_566
Gd1 O13 2.480(8) .
Gd1 O8 2.483(6) .
Gd1 O1 2.493(10) .
Gd1 O12 2.521(9) .
Gd1 O2 2.527(12) .
Gd1 N2 2.898(15) .
Gd1 Ni2 3.2621(13) .
Gd2 O7 2.344(6) .
Gd2 O7 2.344(6) 11
Gd2 O8 2.408(6) .
Gd2 O8 2.408(6) 11
Gd2 O9 2.446(9) .
Gd2 O4 2.495(6) 11
Gd2 O4 2.495(6) .
Gd2 O2 2.536(10) .
Gd2 O2 2.536(10) 11
Gd2 O10 2.556(11) .
Gd2 Ni2 3.2453(13) .
Gd2 Ni2 3.2454(13) 11
Ni1 O5 1.946(8) 3_566
Ni1 O5 1.946(8) .
Ni1 N5 1.996(12) .
Ni1 N5 1.996(12) 3_566
Ni1 O3 2.184(8) 3_566
Ni1 O3 2.184(8) .
Ni1 Gd1 3.2665(18) 3_566
Ni2 O7 1.977(7) .
Ni2 O6 1.996(7) .
Ni2 N4 2.018(10) .
Ni2 N6 2.031(9) .
Ni2 O4 2.133(6) .
Ni2 O8 2.158(6) .
O1 O2 1.316(13) .
O1 O2 1.316(13) 3_566
O1 N1 1.337(15) .
O1 Gd1 2.493(10) 3_566
O2 O2 1.25(2) 11
O2 N1 1.274(10) .
O3 C1 1.362(11) .
O3 Gd1 2.441(7) 3_566
O4 C2 1.359(11) .
O5 C9 1.327(14) .
O6 C8 1.333(13) .
O7 C18 1.342(11) .
O8 C3 1.384(10) .
O9 N3 1.267(15) .
O10 N3 1.304(16) .
O11 N3 1.140(17) .
O12 N2 1.356(12) .
O13 N2 1.332(12) .
O14 N2 1.337(14) .
N1 O2 1.274(10) 11
N1 O2 1.274(10) 3_566
N1 O2 1.274(10) 9_566
N1 O1 1.337(15) 9_566
N4 C23 1.11(2) .
N5 C35 1.15(3) .
N6 C25 1.107(13) .
C1 C30 1.361(13) .
C1 C2 1.433(14) .
C2 C27 1.362(13) .
C3 C4 1.324(12) .
C3 C3 1.412(19) 11
C4 C5 1.426(14) .
C4 H4 0.9500 .
C5 C5 1.40(2) 11
C5 C6 1.445(14) .
C6 C7 1.346(17) .
C6 H6 0.9500 .
C7 C7 1.42(3) 11
C7 H7 0.9500 .
C8 C13 1.356(15) .
C8 C9 1.423(17) .
C9 C10 1.372(18) .
C10 C11 1.41(2) .
C10 H10 0.9500 .
C11 C17 1.40(2) .
C11 C12 1.42(2) .
C12 C14 1.44(2) .
C12 C13 1.483(19) .
C13 H13 0.9500 .
C14 C15 1.32(2) .
C14 H14 0.9500 .
C15 C16 1.51(3) .
C15 H15 0.9500 .
C16 C17 1.33(3) .
C16 H16 0.9500 .
C17 H17 0.9500 .
C18 C19 1.383(15) .
C18 C18 1.41(2) 11
C19 C20 1.370(19) .
C19 H19 0.9500 .
C20 C21 1.43(2) .
C20 C20 1.48(4) 11
C21 C22 1.39(3) .
C21 H21 0.9500 .
C22 C22 1.54(6) 11
C22 H22 0.9500 .
C23 C24 1.530(18) .
C25 C26 1.459(17) .
C26 H26A 0.9800 .
C26 H26B 0.9800 .
C26 H26C 0.9800 .
C27 C28 1.404(14) .
C27 H27 0.9500 .
C28 C29 1.400(14) .
C28 C34 1.418(13) .
C29 C30 1.419(13) .
C29 C31 1.440(15) .
C30 H30 0.9500 .
C31 C32 1.384(15) .
C31 H31 0.9500 .
C32 C33 1.381(17) .
C32 H32 0.9500 .
C33 C34 1.364(16) .
C33 H33 0.9500 .
C34 H34 0.9500 .
C35 C36 1.550(19) .

loop_
_geom_torsion_atom_site_label_1
_geom_torsion_atom_site_label_2
_geom_torsion_atom_site_label_3
_geom_torsion_atom_site_label_4
_geom_torsion
_geom_torsion_site_symmetry_1
_geom_torsion_site_symmetry_4
O2 O1 O2 O2 0.010(3) 3_566 11
N1 O1 O2 O2 0.005(2) . 11
Gd1 O1 O2 O2 115(2) 3_566 11
Gd1 O1 O2 O2 -158.5(4) . 11
O2 O1 O2 N1 0.005(1) 3_566 .
Gd1 O1 O2 N1 115(2) 3_566 .
Gd1 O1 O2 N1 -158.5(4) . .
O2 O1 O2 Gd1 158.5(4) 3_566 .
N1 O1 O2 Gd1 158.5(4) . .
Gd1 O1 O2 Gd1 -87(2) 3_566 .
O2 O1 O2 Gd2 -122.6(19) 3_566 .
N1 O1 O2 Gd2 -122.6(19) . .
Gd1 O1 O2 Gd2 -8(4) 3_566 .
Gd1 O1 O2 Gd2 79.0(16) . .
O1 O2 N1 O2 179.995(1) . 11
Gd1 O2 N1 O2 152.3(5) . 11
Gd2 O2 N1 O2 -32.6(9) . 11
O2 O2 N1 O2 180.000(1) 11 3_566
O1 O2 N1 O2 -0.005(1) . 3_566
Gd1 O2 N1 O2 -27.7(5) . 3_566
Gd2 O2 N1 O2 147.4(9) . 3_566
O2 O2 N1 O1 0.005(1) 11 9_566
O1 O2 N1 O1 180.000(1) . 9_566
Gd1 O2 N1 O1 152.3(5) . 9_566
Gd2 O2 N1 O1 -32.6(9) . 9_566
O2 O2 N1 O1 -179.995(1) 11 .
Gd1 O2 N1 O1 -27.7(5) . .
Gd2 O2 N1 O1 147.4(9) . .
O2 O1 N1 O2 -0.005(1) . 11
O2 O1 N1 O2 180.000(1) 3_566 11
Gd1 O1 N1 O2 -152.6(6) 3_566 11
Gd1 O1 N1 O2 27.4(6) . 11
O2 O1 N1 O2 179.995(1) . 3_566
Gd1 O1 N1 O2 27.4(6) 3_566 3_566
Gd1 O1 N1 O2 -152.6(6) . 3_566
O2 O1 N1 O2 179.995(1) . 9_566
O2 O1 N1 O2 0.000(1) 3_566 9_566
Gd1 O1 N1 O2 27.4(6) 3_566 9_566
Gd1 O1 N1 O2 -152.6(6) . 9_566
O2 O1 N1 O2 -179.995(1) 3_566 .
Gd1 O1 N1 O2 -152.6(6) 3_566 .
Gd1 O1 N1 O2 27.4(6) . .
Gd1 O13 N2 O14 177.9(18) . .
Gd1 O13 N2 O12 8.0(15) . .
Gd1 O12 N2 O13 -7.8(15) . .
Gd1 O12 N2 O14 -178.9(15) . .
Gd2 O9 N3 O11 180.000(5) . .
Gd2 O9 N3 O10 0.000(3) . .
Gd2 O10 N3 O11 180.000(5) . .
Gd2 O10 N3 O9 0.000(3) . .
Ni1 O3 C1 C30 57.7(12) . .
Gd1 O3 C1 C30 165.9(9) . .
Gd1 O3 C1 C30 -56.8(14) 3_566 .
Ni1 O3 C1 C2 -122.0(8) . .
Gd1 O3 C1 C2 -13.9(11) . .
Gd1 O3 C1 C2 123.5(8) 3_566 .
Ni2 O4 C2 C27 -52.9(12) . .
Gd1 O4 C2 C27 -165.2(8) . .
Gd2 O4 C2 C27 60.1(12) . .
Ni2 O4 C2 C1 127.4(8) . .
Gd1 O4 C2 C1 15.1(11) . .
Gd2 O4 C2 C1 -119.6(8) . .
C30 C1 C2 O4 179.7(9) . .
O3 C1 C2 O4 -0.6(13) . .
C30 C1 C2 C27 0.0(15) . .
O3 C1 C2 C27 179.7(9) . .
Ni2 O8 C3 C4 -55.4(10) . .
Gd2 O8 C3 C4 -166.3(7) . .
Gd1 O8 C3 C4 59.3(10) . .
Ni2 O8 C3 C3 124.0(4) . 11
Gd2 O8 C3 C3 13.1(5) . 11
Gd1 O8 C3 C3 -121.3(4) . 11
O8 C3 C4 C5 178.4(8) . .
C3 C3 C4 C5 -1.0(11) 11 .
C3 C4 C5 C5 1.0(11) . 11
C3 C4 C5 C6 -178.5(10) . .
C5 C5 C6 C7 -1.2(13) 11 .
C4 C5 C6 C7 178.2(10) . .
C5 C6 C7 C7 1.3(14) . 11
Ni2 O6 C8 C13 48.4(15) . .
Gd1 O6 C8 C13 -177.3(9) . .
Ni2 O6 C8 C9 -131.4(10) . .
Gd1 O6 C8 C9 3.0(13) . .
Ni1 O5 C9 C10 -40(2) . .
Gd1 O5 C9 C10 -179.8(15) . .
Ni1 O5 C9 C8 139.8(9) . .
Gd1 O5 C9 C8 -0.4(15) . .
O6 C8 C9 O5 -1.6(16) . .
C13 C8 C9 O5 178.7(12) . .
O6 C8 C9 C10 177.8(15) . .
C13 C8 C9 C10 -2(2) . .
O5 C9 C10 C11 -175.5(16) . .
C8 C9 C10 C11 5(3) . .
C9 C10 C11 C17 177(2) . .
C9 C10 C11 C12 -7(3) . .
C17 C11 C12 C14 4(3) . .
C10 C11 C12 C14 -172.4(17) . .
C17 C11 C12 C13 -178.1(19) . .
C10 C11 C12 C13 5(3) . .
O6 C8 C13 C12 -179.2(12) . .
C9 C8 C13 C12 0(2) . .
C11 C12 C13 C8 -2(2) . .
C14 C12 C13 C8 175.3(14) . .
C11 C12 C14 C15 -6(3) . .
C13 C12 C14 C15 176.5(17) . .
C12 C14 C15 C16 3(3) . .
C14 C15 C16 C17 2(4) . .
C15 C16 C17 C11 -3(4) . .
C12 C11 C17 C16 0(4) . .
C10 C11 C17 C16 177(2) . .
Ni2 O7 C18 C19 47.7(15) . .
Gd2 O7 C18 C19 -178.3(10) . .
Ni2 O7 C18 C18 -133.1(5) . 11
Gd2 O7 C18 C18 0.9(7) . 11
O7 C18 C19 C20 -179.2(13) . .
C18 C18 C19 C20 1.6(18) 11 .
C18 C19 C20 C21 178.2(18) . .
C18 C19 C20 C20 -1.6(17) . 11
C19 C20 C21 C22 -178(2) . .
C20 C20 C21 C22 2(3) 11 .
C20 C21 C22 C22 -2(3) . 11
O4 C2 C27 C28 178.4(9) . .
C1 C2 C27 C28 -1.9(15) . .
C2 C27 C28 C29 3.0(16) . .
C2 C27 C28 C34 -177.5(10) . .
C27 C28 C29 C30 -2.1(16) . .
C34 C28 C29 C30 178.4(11) . .
C27 C28 C29 C31 178.0(10) . .
C34 C28 C29 C31 -1.6(16) . .
O3 C1 C30 C29 -178.8(10) . .
C2 C1 C30 C29 0.9(17) . .
C28 C29 C30 C1 0.2(17) . .
C31 C29 C30 C1 -179.9(11) . .
C28 C29 C31 C32 2.2(19) . .
C30 C29 C31 C32 -177.7(12) . .
C29 C31 C32 C33 -3(2) . .
C31 C32 C33 C34 3(2) . .
C32 C33 C34 C28 -1.9(19) . .
C29 C28 C34 C33 1.4(17) . .
C27 C28 C34 C33 -178.1(11) . .
